data_7107485
loop_
_publ_author_name
'Marie Fustier-Boutignon'
'Hadrien Heuclin'
'Xavier Frederic Le Goff'
'Nicolas Mezailles'

_publ_section_title
;
 Transmetalation of Nucleophilic Carbene Fragment: from Early to Late
 Transition Metals
;
_journal_name_full Chem.Commun.
_journal_page_first 3306
_journal_page_last 3308
_journal_paper_doi 10.1039/c2cc17934b
_journal_volume 48
_journal_year 2012
_chemical_formula_moiety 'C33 H32 Cl2 O2 P2 S2 Zr, C4 H8 O'
_chemical_formula_sum 'C37 H40 Cl2 O3 P2 S2 Zr'
_chemical_formula_weight 820.87
_chemical_name_systematic
;
?
;
_space_group_IT_number 152
_symmetry_cell_setting trigonal
_symmetry_space_group_name_Hall 'P 31 2"'
_symmetry_space_group_name_H-M 'P 31 2 1'
_atom_sites_solution_hydrogens geom
_atom_sites_solution_primary direct
_atom_sites_solution_secondary difmap
_audit_creation_method SHELXL-97
_cell_angle_alpha 90.00
_cell_angle_beta 90.00
_cell_angle_gamma 120.00
_cell_formula_units_Z 3
_cell_length_a 12.072(1)
_cell_length_b 12.072(1)
_cell_length_c 22.609(1)
_cell_measurement_reflns_used 2264
_cell_measurement_temperature 150.0(1)
_cell_measurement_theta_max 30.034
_cell_measurement_theta_min 0.998
_cell_volume 2853.5(4)
_computing_cell_refinement 'DENZO (Otwinowski & Minor, 1997) & COLLECT'
_computing_data_collection 'COLLECT (Hooft, R.W.W., 1998)'
_computing_data_reduction 'DENZO & COLLECT'
_computing_molecular_graphics 'PLATON (Spek, 2009)'
_computing_publication_material 'PLATON (Spek, 2009)'
_computing_structure_refinement 'SHELXL-97 (Sheldrick, 1997)'
_computing_structure_solution 'SIR97 (Altomare et al., 1999)'
_diffrn_ambient_temperature 150.0(1)
_diffrn_measured_fraction_theta_full 0.986
_diffrn_measured_fraction_theta_max 0.986
_diffrn_measurement_device_type 'Kappa APEX II'
_diffrn_measurement_method 'phi and omega scans'
_diffrn_radiation_monochromator graphite
_diffrn_radiation_source 'fine-focus sealed tube'
_diffrn_radiation_type MoK\a
_diffrn_radiation_wavelength 0.71069
_diffrn_reflns_av_R_equivalents 0.0279
_diffrn_reflns_av_sigmaI/netI 0.0266
_diffrn_reflns_limit_h_max 15
_diffrn_reflns_limit_h_min -15
_diffrn_reflns_limit_k_max 15
_diffrn_reflns_limit_k_min -15
_diffrn_reflns_limit_l_max 21
_diffrn_reflns_limit_l_min -29
_diffrn_reflns_number 13053
_diffrn_reflns_theta_full 27.47
_diffrn_reflns_theta_max 27.47
_diffrn_reflns_theta_min 3.33
_exptl_absorpt_coefficient_mu 0.658
_exptl_absorpt_correction_T_max 0.9020
_exptl_absorpt_correction_T_min 0.8688
_exptl_absorpt_correction_type multi-scan
_exptl_absorpt_process_details 'Denzo/Scalepack (Otwinowski & Minor, 1996)'
_exptl_crystal_colour 'Pale Yellow'
_exptl_crystal_density_diffrn 1.433
_exptl_crystal_density_method 'not measured'
_exptl_crystal_description Block
_exptl_crystal_F_000 1266
_exptl_crystal_size_max 0.22
_exptl_crystal_size_mid 0.18
_exptl_crystal_size_min 0.16
_platon_squeeze_details
;
A highly disordered C4H8O molecule was accounted for using the
Platon SQUEEZE function
;
_refine_diff_density_max 0.634
_refine_diff_density_min -0.406
_refine_diff_density_rms 0.066
_refine_ls_abs_structure_details 'Flack H D (1983), Acta Cryst. A39, 876-881'
_refine_ls_abs_structure_Flack 0.02(5)
_refine_ls_extinction_method none
_refine_ls_goodness_of_fit_ref 1.128
_refine_ls_hydrogen_treatment constr
_refine_ls_matrix_type full
_refine_ls_number_parameters 191
_refine_ls_number_reflns 4300
_refine_ls_number_restraints 0
_refine_ls_restrained_S_all 1.128
_refine_ls_R_factor_all 0.0335
_refine_ls_R_factor_gt 0.0326
_refine_ls_shift/su_max 0.000
_refine_ls_shift/su_mean 0.000
_refine_ls_structure_factor_coef Fsqd
_refine_ls_weighting_details 'calc w=1/[\s^2^(Fo^2^)+(0.0433P)^2^+2.4598P] where P=(Fo^2^+2Fc^2^)/3'
_refine_ls_weighting_scheme calc
_refine_ls_wR_factor_gt 0.0939
_refine_ls_wR_factor_ref 0.0945
_reflns_number_gt 4193
_reflns_number_total 4300
_reflns_threshold_expression >2sigma(I)
_cod_data_source_file c2cc17934b.txt
_cod_data_source_block hh726
_cod_original_cell_volume 2853.4(4)
_cod_original_sg_symbol_H-M 'P3121 '
_cod_database_code 7107485

loop_
_symmetry_equiv_pos_as_xyz
'x, y, z'
'-y, x-y, z+1/3'
'-x+y, -x, z+2/3'
'x-y, -y, -z+2/3'
'-x, -x+y, -z+1/3'
'y, x, -z'

loop_
_atom_site_label
_atom_site_type_symbol
_atom_site_fract_x
_atom_site_fract_y
_atom_site_fract_z
_atom_site_U_iso_or_equiv
_atom_site_adp_type
_atom_site_occupancy
_atom_site_symmetry_multiplicity
_atom_site_calc_flag
_atom_site_refinement_flags
Zr1 Zr 0.10865(3) 0.0000 0.3333 0.02348(10) Uani 1 2 d S
P1 P 0.37390(7) 0.09189(7) 0.39071(3) 0.02566(15) Uani 1 1 d .
S1 S 0.24738(7) 0.13456(8) 0.42733(3) 0.03329(17) Uani 1 1 d .
Cl1 Cl -0.01636(8) -0.19833(8) 0.39144(4) 0.03882(18) Uani 1 1 d .
O1 O -0.0845(2) -0.0709(2) 0.28073(10) 0.0338(5) Uani 1 1 d .
C1 C 0.2897(3) 0.0000 0.3333 0.0265(8) Uani 1 2 d S
C2 C 0.5187(3) 0.2376(3) 0.36934(13) 0.0304(6) Uani 1 1 d .
C3 C 0.5139(4) 0.3470(4) 0.3570(2) 0.0509(9) Uani 1 1 d .
H3 H 0.4370 0.3486 0.3639 0.061 Uiso 1 1 calc R
C4 C 0.6201(5) 0.4549(4) 0.3348(2) 0.0649(12) Uani 1 1 d .
H4 H 0.6158 0.5298 0.3265 0.078 Uiso 1 1 calc R
C5 C 0.7324(4) 0.4535(4) 0.32457(18) 0.0531(10) Uani 1 1 d .
H5 H 0.8057 0.5275 0.3099 0.064 Uiso 1 1 calc R
C6 C 0.7368(4) 0.3449(4) 0.3358(2) 0.0584(11) Uani 1 1 d .
H6 H 0.8133 0.3431 0.3281 0.070 Uiso 1 1 calc R
C7 C 0.6311(3) 0.2367(4) 0.35838(19) 0.0485(9) Uani 1 1 d .
H7 H 0.6359 0.1620 0.3663 0.058 Uiso 1 1 calc R
C8 C 0.4271(3) 0.0175(3) 0.44467(13) 0.0297(6) Uani 1 1 d .
C9 C 0.5160(4) 0.0892(4) 0.48806(16) 0.0433(8) Uani 1 1 d .
H9 H 0.5486 0.1789 0.4904 0.052 Uiso 1 1 calc R
C10 C 0.5571(4) 0.0293(4) 0.52812(17) 0.0512(10) Uani 1 1 d .
H10 H 0.6197 0.0789 0.5570 0.061 Uiso 1 1 calc R
C11 C 0.5082(4) -0.0997(4) 0.52614(16) 0.0458(9) Uani 1 1 d .
H11 H 0.5367 -0.1398 0.5536 0.055 Uiso 1 1 calc R
C12 C 0.4178(4) -0.1718(4) 0.48446(17) 0.0484(9) Uani 1 1 d .
H12 H 0.3831 -0.2618 0.4837 0.058 Uiso 1 1 calc R
C13 C 0.3762(3) -0.1144(3) 0.44324(15) 0.0382(7) Uani 1 1 d .
H13 H 0.3138 -0.1649 0.4145 0.046 Uiso 1 1 calc R
C14 C -0.1820(4) -0.2049(4) 0.2689(3) 0.0724(15) Uani 1 1 d .
H14A H -0.1501 -0.2440 0.2400 0.087 Uiso 1 1 calc R
H14B H -0.2060 -0.2559 0.3058 0.087 Uiso 1 1 calc R
C15 C -0.2910(5) -0.1985(7) 0.2449(4) 0.103(2) Uani 1 1 d .
H15 H -0.3727 -0.2708 0.2374 0.123 Uiso 1 1 calc R
C16 C -0.2588(5) -0.0709(7) 0.2343(5) 0.145(4) Uani 1 1 d .
H16 H -0.3149 -0.0422 0.2211 0.174 Uiso 1 1 calc R
C17 C -0.1180(5) 0.0115(5) 0.2478(3) 0.0839(19) Uani 1 1 d .
H17A H -0.0676 0.0417 0.2109 0.101 Uiso 1 1 calc R
H17B H -0.1021 0.0866 0.2718 0.101 Uiso 1 1 calc R

loop_
_atom_site_aniso_label
_atom_site_aniso_U_11
_atom_site_aniso_U_22
_atom_site_aniso_U_33
_atom_site_aniso_U_23
_atom_site_aniso_U_13
_atom_site_aniso_U_12
Zr1 0.01884(13) 0.01989(17) 0.03207(18) 0.00189(14) 0.00095(7) 0.00994(9)
P1 0.0225(3) 0.0270(3) 0.0289(3) -0.0034(3) -0.0019(3) 0.0134(3)
S1 0.0297(4) 0.0382(4) 0.0364(4) -0.0088(3) -0.0012(3) 0.0203(3)
Cl1 0.0402(4) 0.0265(3) 0.0503(4) 0.0133(3) 0.0088(3) 0.0171(3)
O1 0.0222(10) 0.0298(10) 0.0475(12) 0.0019(8) -0.0057(9) 0.0116(9)
C1 0.0216(13) 0.030(2) 0.0304(19) -0.0026(15) -0.0013(8) 0.0152(10)
C2 0.0280(14) 0.0271(14) 0.0311(13) -0.0021(11) -0.0042(11) 0.0101(12)
C3 0.046(2) 0.0362(19) 0.069(2) 0.0073(17) 0.0114(18) 0.0188(16)
C4 0.067(3) 0.037(2) 0.083(3) 0.015(2) 0.018(3) 0.020(2)
C5 0.040(2) 0.042(2) 0.051(2) 0.0093(17) 0.0050(16) 0.0009(16)
C6 0.0305(18) 0.066(3) 0.068(3) 0.016(2) 0.0054(18) 0.0164(19)
C7 0.0312(16) 0.047(2) 0.066(2) 0.0135(18) 0.0021(16) 0.0184(15)
C8 0.0250(13) 0.0346(15) 0.0303(13) 0.0014(11) 0.0011(10) 0.0154(12)
C9 0.0420(19) 0.0413(18) 0.0403(17) -0.0017(14) -0.0116(14) 0.0160(15)
C10 0.041(2) 0.067(3) 0.0433(19) -0.0003(18) -0.0138(15) 0.026(2)
C11 0.0401(19) 0.068(3) 0.0388(17) 0.0157(17) 0.0046(14) 0.0341(19)
C12 0.054(2) 0.043(2) 0.051(2) 0.0104(17) 0.0014(17) 0.0263(18)
C13 0.0387(17) 0.0353(15) 0.0381(15) 0.0025(13) -0.0011(13) 0.0166(14)
C14 0.040(2) 0.047(2) 0.114(4) -0.005(3) -0.023(2) 0.0095(19)
C15 0.036(2) 0.078(4) 0.177(7) -0.041(4) -0.043(3) 0.016(3)
C16 0.041(3) 0.099(5) 0.251(10) 0.083(6) -0.055(4) 0.002(3)
C17 0.040(2) 0.071(3) 0.124(5) 0.043(3) -0.021(3) 0.016(2)

loop_
_atom_type_symbol
_atom_type_description
_atom_type_scat_dispersion_real
_atom_type_scat_dispersion_imag
_atom_type_scat_source
C C 0.0033 0.0016 'International Tables Vol C Tables 4.2.6.8 and 6.1.1.4'
H H 0.0000 0.0000 'International Tables Vol C Tables 4.2.6.8 and 6.1.1.4'
O O 0.0106 0.0060 'International Tables Vol C Tables 4.2.6.8 and 6.1.1.4'
P P 0.1023 0.0942 'International Tables Vol C Tables 4.2.6.8 and 6.1.1.4'
S S 0.1246 0.1234 'International Tables Vol C Tables 4.2.6.8 and 6.1.1.4'
Cl Cl 0.1484 0.1585 'International Tables Vol C Tables 4.2.6.8 and 6.1.1.4'
Zr Zr -2.9673 0.5597 'International Tables Vol C Tables 4.2.6.8 and 6.1.1.4'

loop_
_geom_angle_atom_site_label_1
_geom_angle_atom_site_label_2
_geom_angle_atom_site_label_3
_geom_angle
_geom_angle_site_symmetry_1
_geom_angle_site_symmetry_3
C1 Zr1 O1 143.64(6) . 4
C1 Zr1 O1 143.64(6) . .
O1 Zr1 O1 72.72(11) 4 .
C1 Zr1 Cl1 97.24(2) . .
O1 Zr1 Cl1 83.92(5) 4 .
O1 Zr1 Cl1 84.43(6) . .
C1 Zr1 Cl1 97.25(2) . 4
O1 Zr1 Cl1 84.43(6) 4 4
O1 Zr1 Cl1 83.92(5) . 4
Cl1 Zr1 Cl1 165.51(4) . 4
C1 Zr1 S1 71.303(17) . 4
O1 Zr1 S1 145.04(6) 4 4
O1 Zr1 S1 72.35(6) . 4
Cl1 Zr1 S1 91.24(3) . 4
Cl1 Zr1 S1 93.39(3) 4 4
C1 Zr1 S1 71.304(17) . .
O1 Zr1 S1 72.35(6) 4 .
O1 Zr1 S1 145.04(6) . .
Cl1 Zr1 S1 93.39(3) . .
Cl1 Zr1 S1 91.24(3) 4 .
S1 Zr1 S1 142.61(3) 4 .
C1 Zr1 P1 31.372(14) . .
O1 Zr1 P1 112.33(6) 4 .
O1 Zr1 P1 174.40(6) . .
Cl1 Zr1 P1 98.35(3) . .
Cl1 Zr1 P1 94.03(3) 4 .
S1 Zr1 P1 102.64(2) 4 .
S1 Zr1 P1 39.99(2) . .
C1 Zr1 P1 31.372(14) . 4
O1 Zr1 P1 174.39(6) 4 4
O1 Zr1 P1 112.33(6) . 4
Cl1 Zr1 P1 94.02(2) . 4
Cl1 Zr1 P1 98.35(3) 4 4
S1 Zr1 P1 39.99(2) 4 4
S1 Zr1 P1 102.64(2) . 4
P1 Zr1 P1 62.74(3) . 4
C1 P1 C8 116.12(13) . .
C1 P1 C2 113.91(11) . .
C8 P1 C2 104.52(14) . .
C1 P1 S1 101.54(13) . .
C8 P1 S1 110.58(10) . .
C2 P1 S1 110.26(11) . .
C1 P1 Zr1 42.66(13) . .
C8 P1 Zr1 131.52(10) . .
C2 P1 Zr1 123.78(10) . .
S1 P1 Zr1 58.99(3) . .
P1 S1 Zr1 81.02(3) . .
C17 O1 C14 108.4(3) . .
C17 O1 Zr1 124.9(2) . .
C14 O1 Zr1 126.2(2) . .
P1 C1 P1 148.1(3) 4 .
P1 C1 Zr1 105.97(13) 4 .
P1 C1 Zr1 105.97(13) . .
C3 C2 C7 118.8(3) . .
C3 C2 P1 120.0(3) . .
C7 C2 P1 120.8(3) . .
C2 C3 C4 120.7(4) . .
C2 C3 H3 119.6 . .
C4 C3 H3 119.6 . .
C5 C4 C3 120.0(4) . .
C5 C4 H4 120.0 . .
C3 C4 H4 120.0 . .
C6 C5 C4 119.4(4) . .
C6 C5 H5 120.3 . .
C4 C5 H5 120.3 . .
C5 C6 C7 120.9(4) . .
C5 C6 H6 119.6 . .
C7 C6 H6 119.6 . .
C2 C7 C6 120.2(4) . .
C2 C7 H7 119.9 . .
C6 C7 H7 119.9 . .
C9 C8 C13 119.4(3) . .
C9 C8 P1 121.4(3) . .
C13 C8 P1 119.3(2) . .
C8 C9 C10 119.9(4) . .
C8 C9 H9 120.1 . .
C10 C9 H9 120.1 . .
C11 C10 C9 120.5(4) . .
C11 C10 H10 119.7 . .
C9 C10 H10 119.7 . .
C10 C11 C12 119.9(3) . .
C10 C11 H11 120.0 . .
C12 C11 H11 120.0 . .
C11 C12 C13 120.9(4) . .
C11 C12 H12 119.6 . .
C13 C12 H12 119.6 . .
C8 C13 C12 119.3(3) . .
C8 C13 H13 120.3 . .
C12 C13 H13 120.3 . .
C15 C14 O1 104.8(4) . .
C15 C14 H14A 110.8 . .
O1 C14 H14A 110.8 . .
C15 C14 H14B 110.8 . .
O1 C14 H14B 110.8 . .
H14A C14 H14B 108.9 . .
C16 C15 C14 111.0(4) . .
C16 C15 H15 124.5 . .
C14 C15 H15 124.5 . .
C15 C16 C17 106.8(5) . .
C15 C16 H16 126.6 . .
C17 C16 H16 126.6 . .
O1 C17 C16 105.1(4) . .
O1 C17 H17A 110.7 . .
C16 C17 H17A 110.7 . .
O1 C17 H17B 110.7 . .
C16 C17 H17B 110.7 . .
H17A C17 H17B 108.8 . .

loop_
_geom_bond_atom_site_label_1
_geom_bond_atom_site_label_2
_geom_bond_distance
_geom_bond_site_symmetry_2
Zr1 C1 2.185(4) .
Zr1 O1 2.364(2) 4
Zr1 O1 2.364(2) .
Zr1 Cl1 2.4744(8) .
Zr1 Cl1 2.4745(8) 4
Zr1 S1 2.6905(8) 4
Zr1 S1 2.6905(8) .
Zr1 P1 3.1007(8) .
Zr1 P1 3.1008(8) 4
P1 C1 1.6790(13) .
P1 C8 1.812(3) .
P1 C2 1.819(3) .
P1 S1 2.0175(10) .
O1 C17 1.452(5) .
O1 C14 1.473(5) .
C1 P1 1.6791(13) 4
C2 C3 1.379(5) .
C2 C7 1.385(5) .
C3 C4 1.387(6) .
C3 H3 0.9500 .
C4 C5 1.383(7) .
C4 H4 0.9500 .
C5 C6 1.363(6) .
C5 H5 0.9500 .
C6 C7 1.388(5) .
C6 H6 0.9500 .
C7 H7 0.9500 .
C8 C9 1.391(4) .
C8 C13 1.392(4) .
C9 C10 1.396(5) .
C9 H9 0.9500 .
C10 C11 1.363(6) .
C10 H10 0.9500 .
C11 C12 1.374(6) .
C11 H11 0.9500 .
C12 C13 1.395(5) .
C12 H12 0.9500 .
C13 H13 0.9500 .
C14 C15 1.461(7) .
C14 H14A 0.9900 .
C14 H14B 0.9900 .
C15 C16 1.407(9) .
C15 H15 0.9500 .
C16 C17 1.511(6) .
C16 H16 0.9500 .
C17 H17A 0.9900 .
C17 H17B 0.9900 .

loop_
_platon_squeeze_void_nr
_platon_squeeze_void_average_x
_platon_squeeze_void_average_y
_platon_squeeze_void_average_z
_platon_squeeze_void_volume
_platon_squeeze_void_count_electrons
_platon_squeeze_void_content
1 0.000 0.436 0.167 140 51 ' '
2 0.437 1.000 0.833 140 51 ' '
3 0.563 0.563 0.500 139 50 ' '
